data_4037402
loop_
_publ_author_name
'Funt, Liya D.'
'Tomashenko, Olesya A.'
'Khlebnikov, Alexander F.'
'Novikov, Mikhail S.'
'Ivanov, Alexander Yu'

_publ_section_title
;
 Synthesis, Transformations of Pyrrole- and 1,2,4-Triazole-Containing
 Ensembles, and Generation of Pyrrole-Substituted Triazole NHC.
;
_journal_issue 22
_journal_name_full 'The Journal of organic chemistry'
_journal_page_first 11210
_journal_page_last 11221
_journal_paper_doi 10.1021/acs.joc.6b02200
_journal_volume 81
_journal_year 2016
_chemical_formula_moiety 'Br, C25 H21 N4'
_chemical_formula_sum 'C25 H21 Br N4'
_chemical_formula_weight 457.37
_space_group_crystal_system triclinic
_space_group_IT_number 2
_space_group_name_Hall '-P 1'
_space_group_name_H-M_alt 'P -1'
_atom_sites_solution_hydrogens geom
_atom_sites_solution_primary iterative
_audit_creation_date 2016-03-29
_audit_creation_method
;
Olex2 1.2
(compiled 2016.02.19 svn.r3266 for OlexSys, GUI svn.r5155)
;
_cell_angle_alpha 84.026(3)
_cell_angle_beta 76.615(3)
_cell_angle_gamma 78.823(3)
_cell_formula_units_Z 2
_cell_length_a 9.1541(3)
_cell_length_b 10.3631(3)
_cell_length_c 11.9229(4)
_cell_measurement_reflns_used 7910
_cell_measurement_temperature 67(40)
_cell_measurement_theta_max 31.1078
_cell_measurement_theta_min 2.5806
_cell_volume 1077.39(6)
_computing_cell_refinement
;
CrysAlisPro, Agilent Technologies,
Version 1.171.36.20 (release 27-06-2012 CrysAlis171 .NET)
(compiled Jul 11 2012,15:38:31)
;
_computing_data_collection
;
CrysAlisPro, Agilent Technologies,
Version 1.171.36.20 (release 27-06-2012 CrysAlis171 .NET)
(compiled Jul 11 2012,15:38:31)
;
_computing_data_reduction
;
CrysAlisPro, Agilent Technologies,
Version 1.171.36.20 (release 27-06-2012 CrysAlis171 .NET)
(compiled Jul 11 2012,15:38:31)
;
_computing_molecular_graphics 'Olex2 (Dolomanov et al., 2009)'
_computing_publication_material 'Olex2 (Dolomanov et al., 2009)'
_computing_structure_refinement 'ShelXL (Sheldrick, 2015)'
_computing_structure_solution
;
Superflip (Palatinus & Chapuis, 2007;Palatinus & van der Lee, 2008;
Palatinus et al., 2012)
;
_diffrn_ambient_temperature 67(40)
_diffrn_detector_area_resol_mean 16.2096
_diffrn_measured_fraction_theta_full 0.999
_diffrn_measured_fraction_theta_max 0.999
_diffrn_measurement_details
;
#__ type_ start__ end____ width___ exp.time_
  1 omega  -41.00   41.00   1.0000   13.0000
omega____ theta____ kappa____ phi______ frames
    -      -22.4031   57.0000  -30.0000 82

#__ type_ start__ end____ width___ exp.time_
  2 omega  -94.00   14.00   1.0000   13.0000
omega____ theta____ kappa____ phi______ frames
    -      -22.4031  -19.0000  150.0000 108

#__ type_ start__ end____ width___ exp.time_
  3 omega  -85.00  -15.00   1.0000   13.0000
omega____ theta____ kappa____ phi______ frames
    -      -22.4031  134.0000  -32.0000 70

#__ type_ start__ end____ width___ exp.time_
  4 omega  -90.00   -9.00   1.0000   13.0000
omega____ theta____ kappa____ phi______ frames
    -      -22.4031  -57.0000   90.0000 81

#__ type_ start__ end____ width___ exp.time_
  5 omega    8.00   34.00   1.0000   13.0000
omega____ theta____ kappa____ phi______ frames
    -       23.3406  -38.0000 -150.0000 26

#__ type_ start__ end____ width___ exp.time_
  6 omega   40.00   85.00   1.0000   13.0000
omega____ theta____ kappa____ phi______ frames
    -       23.3406 -134.0000  -99.0000 45

#__ type_ start__ end____ width___ exp.time_
  7 omega  -68.00   -3.00   1.0000   13.0000
omega____ theta____ kappa____ phi______ frames
    -      -22.4031  -77.0000  -90.0000 65

#__ type_ start__ end____ width___ exp.time_
  8 omega  -52.00   -5.00   1.0000   13.0000
omega____ theta____ kappa____ phi______ frames
    -      -22.4031  -57.0000  150.0000 47

#__ type_ start__ end____ width___ exp.time_
  9 omega  -91.00    7.00   1.0000   13.0000
omega____ theta____ kappa____ phi______ frames
    -      -22.4031  -77.0000    0.0000 98

#__ type_ start__ end____ width___ exp.time_
 10 omega  -44.00   46.00   1.0000   13.0000
omega____ theta____ kappa____ phi______ frames
    -      -22.4031   57.0000 -120.0000 90

#__ type_ start__ end____ width___ exp.time_
 11 omega  -46.00   50.00   1.0000   13.0000
omega____ theta____ kappa____ phi______ frames
    -      -22.4031   38.0000  150.0000 96
;
_diffrn_measurement_device_type 'Xcalibur, Eos'
_diffrn_measurement_method '\w scans'
_diffrn_orient_matrix_UB_11 0.0530329000
_diffrn_orient_matrix_UB_12 0.0225751000
_diffrn_orient_matrix_UB_13 0.0248363000
_diffrn_orient_matrix_UB_21 0.0425555000
_diffrn_orient_matrix_UB_22 0.0149418000
_diffrn_orient_matrix_UB_23 -0.0560097000
_diffrn_orient_matrix_UB_31 -0.0438384000
_diffrn_orient_matrix_UB_32 0.0644477000
_diffrn_orient_matrix_UB_33 0.0001638000
_diffrn_radiation_monochromator graphite
_diffrn_radiation_type MoK\a
_diffrn_radiation_wavelength 0.71073
_diffrn_reflns_av_R_equivalents 0.0299
_diffrn_reflns_av_unetI/netI 0.0307
_diffrn_reflns_Laue_measured_fraction_full 0.999
_diffrn_reflns_Laue_measured_fraction_max 0.999
_diffrn_reflns_limit_h_max 12
_diffrn_reflns_limit_h_min -12
_diffrn_reflns_limit_k_max 13
_diffrn_reflns_limit_k_min -13
_diffrn_reflns_limit_l_max 15
_diffrn_reflns_limit_l_min -15
_diffrn_reflns_number 18878
_diffrn_reflns_point_group_measured_fraction_full 0.999
_diffrn_reflns_point_group_measured_fraction_max 0.999
_diffrn_reflns_theta_full 25.242
_diffrn_reflns_theta_max 28.497
_diffrn_reflns_theta_min 2.586
_diffrn_source 'Enhance (Mo) X-ray Source'
_exptl_absorpt_coefficient_mu 1.927
_exptl_absorpt_correction_T_max 1.00000
_exptl_absorpt_correction_T_min 0.97746
_exptl_absorpt_correction_type multi-scan
_exptl_absorpt_process_details
;
CrysAlisPro, Agilent Technologies,
Version 1.171.36.20 (release 27-06-2012 CrysAlis171 .NET)
(compiled Jul 11 2012,15:38:31)
Empirical absorption correction using spherical harmonics,
 implemented in SCALE3 ABSPACK scaling algorithm.
;
_exptl_crystal_colour 'clear colourless'
_exptl_crystal_colour_lustre clear
_exptl_crystal_colour_primary colourless
_exptl_crystal_density_diffrn 1.410
_exptl_crystal_description prism
_exptl_crystal_F_000 468
_exptl_crystal_size_max 0.3
_exptl_crystal_size_mid 0.2
_exptl_crystal_size_min 0.2
_refine_diff_density_max 0.861
_refine_diff_density_min -0.286
_refine_diff_density_rms 0.064
_refine_ls_extinction_method none
_refine_ls_goodness_of_fit_ref 1.051
_refine_ls_hydrogen_treatment constr
_refine_ls_matrix_type full
_refine_ls_number_parameters 271
_refine_ls_number_reflns 5457
_refine_ls_number_restraints 0
_refine_ls_restrained_S_all 1.051
_refine_ls_R_factor_all 0.0327
_refine_ls_R_factor_gt 0.0282
_refine_ls_shift/su_max 0.001
_refine_ls_shift/su_mean 0.000
_refine_ls_structure_factor_coef Fsqd
_refine_ls_weighting_details 'w=1/[\s^2^(Fo^2^)+(0.0289P)^2^+0.5565P] where P=(Fo^2^+2Fc^2^)/3'
_refine_ls_weighting_scheme calc
_refine_ls_wR_factor_gt 0.0650
_refine_ls_wR_factor_ref 0.0670
_reflns_Friedel_coverage 0.000
_reflns_number_gt 4965
_reflns_number_total 5457
_reflns_threshold_expression 'I > 2\s(I)'
_cod_data_source_file jo6b02200_si_002.cif
_cod_data_source_block 103-137-3936_ole673
_cod_database_code 4037402
_chemical_oxdiff_formula 'C25 H21 Br N4'
_shelx_space_group_comment
;
The symmetry employed for this shelxl refinement is uniquely defined
by the following loop, which should always be used as a source of
symmetry information in preference to the above space-group names.
They are only intended as comments.
;
_reflns_odcompleteness_completeness 99.95
_reflns_odcompleteness_iscentric 1
_reflns_odcompleteness_theta 28.51
_olex2_refinement_description
;
1. Fixed Uiso
 At 1.2 times of:
  All C(H) groups, All C(H,H) groups, All N(H) groups
2.a Secondary CH2 refined with riding coordinates:
 C2(H2A,H2B)
2.b Aromatic/amide H refined with riding coordinates:
 N4(H4), C1(H1), C4(H4A), C5(H5), C6(H6), C7(H7), C8(H8), C9(H9), C13(H13),
 C14(H14), C15(H15), C16(H16), C17(H17), C18(H18), C21(H21), C22(H22), C23(H23),
  C24(H24), C25(H25)
;
_shelx_shelxl_version_number 2014/7
_olex2_submission_special_instructions 'No special instructions were received'

loop_
_space_group_symop_operation_xyz
'x, y, z'
'-x, -y, -z'

loop_
_atom_site_label
_atom_site_type_symbol
_atom_site_fract_x
_atom_site_fract_y
_atom_site_fract_z
_atom_site_U_iso_or_equiv
_atom_site_adp_type
_atom_site_occupancy
_atom_site_site_symmetry_order
_atom_site_calc_flag
_atom_site_refinement_flags_posn
Br1 Br 0.56984(2) 0.09756(2) 0.64765(2) 0.01668(5) Uani 1 1 d .
N1 N 0.81736(15) 0.88206(13) 0.46084(11) 0.0128(3) Uani 1 1 d .
N2 N 0.92279(15) 0.86007(13) 0.52874(12) 0.0158(3) Uani 1 1 d .
N3 N 0.77273(15) 0.70995(13) 0.56800(11) 0.0131(3) Uani 1 1 d .
N4 N 0.67602(17) 0.38739(14) 0.62287(13) 0.0206(3) Uani 1 1 d .
H4 H 0.6668 0.3117 0.6045 0.025 Uiso 1 1 calc R
C1 C 0.89227(18) 0.75502(16) 0.59353(14) 0.0149(3) Uani 1 1 d .
H1 H 0.9447 0.7156 0.6499 0.018 Uiso 1 1 calc R
C2 C 0.81892(18) 0.98998(15) 0.36926(14) 0.0154(3) Uani 1 1 d .
H2A H 0.8558 1.0626 0.3923 0.019 Uiso 1 1 calc R
H2B H 0.7162 1.0218 0.3579 0.019 Uiso 1 1 calc R
C3 C 0.92151(18) 0.94051(16) 0.25742(14) 0.0152(3) Uani 1 1 d .
C4 C 1.07852(19) 0.93438(17) 0.23845(15) 0.0202(3) Uani 1 1 d .
H4A H 1.1202 0.9644 0.2928 0.024 Uiso 1 1 calc R
C5 C 1.1730(2) 0.88338(19) 0.13809(16) 0.0250(4) Uani 1 1 d .
H5 H 1.2780 0.8791 0.1255 0.030 Uiso 1 1 calc R
C6 C 1.1109(2) 0.83897(18) 0.05687(15) 0.0245(4) Uani 1 1 d .
H6 H 1.1744 0.8049 -0.0102 0.029 Uiso 1 1 calc R
C7 C 0.9546(2) 0.84511(19) 0.07519(15) 0.0250(4) Uani 1 1 d .
H7 H 0.9132 0.8156 0.0204 0.030 Uiso 1 1 calc R
C8 C 0.8599(2) 0.89545(18) 0.17556(15) 0.0210(3) Uani 1 1 d .
H8 H 0.7551 0.8991 0.1881 0.025 Uiso 1 1 calc R
C9 C 0.72700(18) 0.79429(15) 0.48417(13) 0.0137(3) Uani 1 1 d .
H9 H 0.6468 0.7910 0.4494 0.016 Uiso 1 1 calc R
C10 C 0.72056(18) 0.58930(15) 0.61190(14) 0.0144(3) Uani 1 1 d .
C11 C 0.72743(18) 0.48451(16) 0.54552(14) 0.0168(3) Uani 1 1 d .
C12 C 0.77959(18) 0.46584(16) 0.42112(14) 0.0170(3) Uani 1 1 d .
C13 C 0.88976(19) 0.53313(16) 0.35085(15) 0.0188(3) Uani 1 1 d .
H13 H 0.9284 0.5941 0.3825 0.023 Uiso 1 1 calc R
C14 C 0.9419(2) 0.50963(17) 0.23438(15) 0.0226(4) Uani 1 1 d .
H14 H 1.0133 0.5563 0.1883 0.027 Uiso 1 1 calc R
C15 C 0.8874(2) 0.41652(19) 0.18660(16) 0.0266(4) Uani 1 1 d .
H15 H 0.9242 0.3993 0.1092 0.032 Uiso 1 1 calc R
C16 C 0.7781(2) 0.34963(19) 0.25503(17) 0.0279(4) Uani 1 1 d .
H16 H 0.7411 0.2877 0.2231 0.033 Uiso 1 1 calc R
C17 C 0.7234(2) 0.37440(18) 0.37097(16) 0.0228(4) Uani 1 1 d .
H17 H 0.6488 0.3300 0.4157 0.027 Uiso 1 1 calc R
C18 C 0.6415(2) 0.42676(17) 0.73231(15) 0.0207(3) Uani 1 1 d .
H18 H 0.6063 0.3758 0.7983 0.025 Uiso 1 1 calc R
C19 C 0.66657(18) 0.55381(16) 0.73069(14) 0.0166(3) Uani 1 1 d .
C20 C 0.64211(18) 0.63292(16) 0.83108(14) 0.0167(3) Uani 1 1 d .
C21 C 0.58955(19) 0.76901(17) 0.82430(15) 0.0192(3) Uani 1 1 d .
H21 H 0.5704 0.8109 0.7550 0.023 Uiso 1 1 calc R
C22 C 0.5658(2) 0.84192(18) 0.92015(15) 0.0231(4) Uani 1 1 d .
H22 H 0.5307 0.9323 0.9147 0.028 Uiso 1 1 calc R
C23 C 0.5940(2) 0.78098(19) 1.02413(15) 0.0237(4) Uani 1 1 d .
H23 H 0.5773 0.8301 1.0883 0.028 Uiso 1 1 calc R
C24 C 0.64716(19) 0.64656(19) 1.03165(15) 0.0238(4) Uani 1 1 d .
H24 H 0.6671 0.6055 1.1010 0.029 Uiso 1 1 calc R
C25 C 0.67094(19) 0.57275(18) 0.93639(15) 0.0210(4) Uani 1 1 d .
H25 H 0.7064 0.4825 0.9425 0.025 Uiso 1 1 calc R

loop_
_atom_site_aniso_label
_atom_site_aniso_U_11
_atom_site_aniso_U_22
_atom_site_aniso_U_33
_atom_site_aniso_U_23
_atom_site_aniso_U_13
_atom_site_aniso_U_12
Br1 0.01444(8) 0.01588(9) 0.02090(9) -0.00106(6) -0.00741(6) -0.00125(5)
N1 0.0134(6) 0.0120(6) 0.0127(6) -0.0001(5) -0.0042(5) -0.0006(5)
N2 0.0149(6) 0.0161(7) 0.0175(7) 0.0009(5) -0.0070(5) -0.0026(5)
N3 0.0122(6) 0.0125(6) 0.0143(6) -0.0006(5) -0.0024(5) -0.0017(5)
N4 0.0258(8) 0.0129(7) 0.0224(7) -0.0017(6) -0.0005(6) -0.0070(6)
C1 0.0150(7) 0.0147(8) 0.0159(7) -0.0004(6) -0.0062(6) -0.0016(6)
C2 0.0176(8) 0.0116(7) 0.0169(8) 0.0036(6) -0.0056(6) -0.0024(6)
C3 0.0161(7) 0.0145(7) 0.0149(7) 0.0038(6) -0.0049(6) -0.0030(6)
C4 0.0187(8) 0.0228(9) 0.0208(8) -0.0004(7) -0.0069(7) -0.0052(7)
C5 0.0164(8) 0.0294(10) 0.0273(9) -0.0004(8) -0.0016(7) -0.0038(7)
C6 0.0276(9) 0.0244(9) 0.0180(8) -0.0013(7) 0.0004(7) -0.0023(7)
C7 0.0308(10) 0.0283(10) 0.0186(8) -0.0021(7) -0.0081(7) -0.0085(8)
C8 0.0180(8) 0.0261(9) 0.0208(8) 0.0012(7) -0.0069(7) -0.0065(7)
C9 0.0134(7) 0.0135(7) 0.0142(7) -0.0009(6) -0.0038(6) -0.0013(6)
C10 0.0134(7) 0.0119(7) 0.0174(8) 0.0008(6) -0.0031(6) -0.0020(6)
C11 0.0150(7) 0.0143(8) 0.0204(8) 0.0000(6) -0.0021(6) -0.0036(6)
C12 0.0166(8) 0.0139(8) 0.0193(8) -0.0015(6) -0.0050(6) 0.0015(6)
C13 0.0190(8) 0.0137(8) 0.0212(8) -0.0008(6) -0.0032(6) 0.0018(6)
C14 0.0238(9) 0.0200(9) 0.0186(8) 0.0042(7) -0.0024(7) 0.0039(7)
C15 0.0313(10) 0.0275(10) 0.0172(8) -0.0023(7) -0.0073(7) 0.0069(8)
C16 0.0319(10) 0.0279(10) 0.0269(10) -0.0086(8) -0.0134(8) -0.0002(8)
C17 0.0209(8) 0.0230(9) 0.0250(9) -0.0040(7) -0.0051(7) -0.0037(7)
C18 0.0241(9) 0.0160(8) 0.0189(8) 0.0017(6) 0.0011(7) -0.0044(6)
C19 0.0158(7) 0.0143(8) 0.0176(8) 0.0011(6) -0.0012(6) -0.0013(6)
C20 0.0141(7) 0.0175(8) 0.0169(8) 0.0008(6) -0.0008(6) -0.0033(6)
C21 0.0214(8) 0.0180(8) 0.0167(8) 0.0007(6) -0.0027(6) -0.0026(6)
C22 0.0249(9) 0.0192(9) 0.0239(9) -0.0045(7) -0.0031(7) -0.0021(7)
C23 0.0185(8) 0.0325(10) 0.0205(8) -0.0084(7) -0.0027(7) -0.0036(7)
C24 0.0164(8) 0.0356(10) 0.0164(8) 0.0016(7) -0.0036(6) 0.0006(7)
C25 0.0180(8) 0.0210(9) 0.0197(8) 0.0036(7) -0.0010(6) 0.0007(6)

loop_
_atom_type_symbol
_atom_type_description
_atom_type_scat_dispersion_real
_atom_type_scat_dispersion_imag
_atom_type_scat_source
C C 0.0033 0.0016 'International Tables Vol C Tables 4.2.6.8 and 6.1.1.4'
H H 0.0000 0.0000 'International Tables Vol C Tables 4.2.6.8 and 6.1.1.4'
Br Br -0.2901 2.4595 'International Tables Vol C Tables 4.2.6.8 and 6.1.1.4'
N N 0.0061 0.0033 'International Tables Vol C Tables 4.2.6.8 and 6.1.1.4'

loop_
_geom_angle_atom_site_label_1
_geom_angle_atom_site_label_2
_geom_angle_atom_site_label_3
_geom_angle
N2 N1 C2 120.80(13)
C9 N1 N2 112.08(13)
C9 N1 C2 127.03(14)
C1 N2 N1 103.68(13)
C1 N3 C10 126.56(13)
C9 N3 C1 106.02(13)
C9 N3 C10 127.03(14)
C11 N4 H4 124.6
C18 N4 H4 124.6
C18 N4 C11 110.78(14)
N2 C1 N3 111.46(14)
N2 C1 H1 124.3
N3 C1 H1 124.3
N1 C2 H2A 109.7
N1 C2 H2B 109.7
N1 C2 C3 109.80(12)
H2A C2 H2B 108.2
C3 C2 H2A 109.7
C3 C2 H2B 109.7
C4 C3 C2 120.07(15)
C4 C3 C8 119.70(15)
C8 C3 C2 120.16(15)
C3 C4 H4A 120.0
C5 C4 C3 119.96(16)
C5 C4 H4A 120.0
C4 C5 H5 120.0
C6 C5 C4 120.03(17)
C6 C5 H5 120.0
C5 C6 H6 119.9
C7 C6 C5 120.26(16)
C7 C6 H6 119.9
C6 C7 H7 120.1
C6 C7 C8 119.87(17)
C8 C7 H7 120.1
C3 C8 H8 119.9
C7 C8 C3 120.18(16)
C7 C8 H8 119.9
N1 C9 N3 106.76(14)
N1 C9 H9 126.6
N3 C9 H9 126.6
C11 C10 N3 124.85(14)
C11 C10 C19 109.82(14)
C19 C10 N3 125.12(14)
N4 C11 C10 105.16(14)
N4 C11 C12 122.21(14)
C10 C11 C12 132.60(15)
C13 C12 C11 121.81(15)
C13 C12 C17 118.35(16)
C17 C12 C11 119.79(15)
C12 C13 H13 119.7
C14 C13 C12 120.69(17)
C14 C13 H13 119.7
C13 C14 H14 119.9
C13 C14 C15 120.22(17)
C15 C14 H14 119.9
C14 C15 H15 120.2
C16 C15 C14 119.64(17)
C16 C15 H15 120.2
C15 C16 H16 119.8
C15 C16 C17 120.46(18)
C17 C16 H16 119.8
C12 C17 H17 119.7
C16 C17 C12 120.60(17)
C16 C17 H17 119.7
N4 C18 H18 125.2
N4 C18 C19 109.58(15)
C19 C18 H18 125.2
C10 C19 C20 128.64(15)
C18 C19 C10 104.64(14)
C18 C19 C20 126.72(15)
C21 C20 C19 121.29(15)
C21 C20 C25 118.42(16)
C25 C20 C19 120.29(15)
C20 C21 H21 119.7
C22 C21 C20 120.53(16)
C22 C21 H21 119.7
C21 C22 H22 119.8
C23 C22 C21 120.47(17)
C23 C22 H22 119.8
C22 C23 H23 120.2
C24 C23 C22 119.53(16)
C24 C23 H23 120.2
C23 C24 H24 119.8
C23 C24 C25 120.43(17)
C25 C24 H24 119.8
C20 C25 H25 119.7
C24 C25 C20 120.62(16)
C24 C25 H25 119.7

loop_
_geom_bond_atom_site_label_1
_geom_bond_atom_site_label_2
_geom_bond_distance
N1 N2 1.3700(18)
N1 C2 1.479(2)
N1 C9 1.312(2)
N2 C1 1.305(2)
N3 C1 1.375(2)
N3 C9 1.345(2)
N3 C10 1.430(2)
N4 H4 0.8600
N4 C11 1.369(2)
N4 C18 1.356(2)
C1 H1 0.9300
C2 H2A 0.9700
C2 H2B 0.9700
C2 C3 1.516(2)
C3 C4 1.392(2)
C3 C8 1.393(2)
C4 H4A 0.9300
C4 C5 1.391(2)
C5 H5 0.9300
C5 C6 1.386(3)
C6 H6 0.9300
C6 C7 1.386(3)
C7 H7 0.9300
C7 C8 1.389(2)
C8 H8 0.9300
C9 H9 0.9300
C10 C11 1.392(2)
C10 C19 1.422(2)
C11 C12 1.470(2)
C12 C13 1.402(2)
C12 C17 1.404(2)
C13 H13 0.9300
C13 C14 1.391(2)
C14 H14 0.9300
C14 C15 1.391(3)
C15 H15 0.9300
C15 C16 1.386(3)
C16 H16 0.9300
C16 C17 1.390(3)
C17 H17 0.9300
C18 H18 0.9300
C18 C19 1.377(2)
C19 C20 1.471(2)
C20 C21 1.399(2)
C20 C25 1.401(2)
C21 H21 0.9300
C21 C22 1.387(2)
C22 H22 0.9300
C22 C23 1.387(3)
C23 H23 0.9300
C23 C24 1.384(3)
C24 H24 0.9300
C24 C25 1.387(3)
C25 H25 0.9300
